data_1504455
loop_
_publ_author_name
'Gkinis, Giorgos'
'Ioannou, Efstathia'
'Quesada, Antonio'
'Vagias, Constantinos'
'Tzakou, Olga'
'Roussis, Vassilios'

_publ_section_title
;
 Parnapimarol and nepetaparnone from Nepeta parnassica.
;
_journal_issue 5
_journal_name_full 'Journal of natural products'
_journal_page_first 926
_journal_page_last 928
_journal_paper_doi 10.1021/np800043b
_journal_volume 71
_journal_year 2008
_chemical_compound_source
;
'natural product isolated from Nepeta parnassica'
;
_chemical_formula_moiety 'C20 H24 O4'
_chemical_formula_sum 'C20 H24 O4'
_chemical_formula_weight 328.39
_chemical_name_common
;
none
;
_chemical_name_systematic
;
(1R,2R,3R,8S,9S,10S)-3,7,10,14-tetramethyl-15,17-dioxapentacyclo
[7.5.2.2^2,8^.0^2,6^.0^9,13^]octadeca-6,13-diene-16,18-dione
;
_space_group_IT_number 14
_symmetry_cell_setting monoclinic
_symmetry_Int_Tables_number 14
_symmetry_space_group_name_Hall '-P 2ybc'
_symmetry_space_group_name_H-M 'P 1 21/c 1'
_atom_sites_solution_hydrogens geom
_atom_sites_solution_primary direct
_atom_sites_solution_secondary difmap
_audit_creation_date 2007-09-11T12:51:54-00:00
_audit_creation_method 'from SHELXL-97 with WinGX routine CIF_UPDATE'
_audit_update_record
;
november 9, 2007 assembled
;
_cell_angle_alpha 90
_cell_angle_beta 102.65(4)
_cell_angle_gamma 90
_cell_formula_units_Z 4
_cell_length_a 10.215(4)
_cell_length_b 12.6695(12)
_cell_length_c 13.163(2)
_cell_measurement_reflns_used 40
_cell_measurement_temperature 120(2)
_cell_measurement_theta_max 27.5
_cell_measurement_theta_min 3.02
_cell_measurement_wavelength 0.71073
_cell_volume 1662.2(8)
_computing_cell_refinement 'Dirax/lsq (Duisenberg & Schreurs, 1989-2000)'
_computing_data_collection 'Collect (Bruker AXS BV, 1997-2004)'
_computing_data_reduction 'EvalCCD (Duisenberg & Schreurs 1990-2000)'
_computing_molecular_graphics 'Platon for Windows , (Speck, 2006)'
_computing_publication_material
;
WinGX publication routines (Farrugia, 1999), EnCIFer v 1.2 (CCDC, 2005)'
;
_computing_structure_refinement 'SHELXL-97 (Sheldrick, 1997)'
_computing_structure_solution 'SHELXS-97 (Sheldrick, 1997)'
_diffrn_ambient_temperature 120(2)
_diffrn_detector_area_resol_mean 9
_diffrn_measured_fraction_theta_full 0.998
_diffrn_measured_fraction_theta_max 0.998
_diffrn_measurement_device '95mm CCD camera on \k-goniostat'
_diffrn_measurement_device_type KappaCCD
_diffrn_measurement_method CCD
_diffrn_radiation_monochromator graphite
_diffrn_radiation_type MoK\a
_diffrn_radiation_wavelength 0.7107
_diffrn_reflns_av_R_equivalents 0.0836
_diffrn_reflns_av_unetI/netI 0.0455
_diffrn_reflns_limit_h_max 13
_diffrn_reflns_limit_h_min -13
_diffrn_reflns_limit_k_max 16
_diffrn_reflns_limit_k_min -16
_diffrn_reflns_limit_l_max 17
_diffrn_reflns_limit_l_min -17
_diffrn_reflns_number 39115
_diffrn_reflns_theta_full 25
_diffrn_reflns_theta_max 27.49
_diffrn_reflns_theta_min 3.17
_exptl_absorpt_coefficient_mu 0.09
_exptl_absorpt_correction_T_max 0.993
_exptl_absorpt_correction_T_min 0.980
_exptl_absorpt_correction_type multi-scan
_exptl_absorpt_process_details 'SADABS 2.10 (Sheldrick, G.M. 2003)'
_exptl_crystal_colour colourless
_exptl_crystal_density_diffrn 1.312
_exptl_crystal_density_method 'not measured'
_exptl_crystal_description block
_exptl_crystal_F_000 704
_exptl_crystal_preparation
;
Crystals suitable for x-ray diffraction were obtained by slow 
evaporation from diethyl ether
;
_exptl_crystal_size_max 0.63
_exptl_crystal_size_mid 0.19
_exptl_crystal_size_min 0.08
_refine_diff_density_max 0.404
_refine_diff_density_min -0.287
_refine_diff_density_rms 0.055
_refine_ls_extinction_method none
_refine_ls_goodness_of_fit_ref 1.039
_refine_ls_hydrogen_treatment constr
_refine_ls_matrix_type full
_refine_ls_number_parameters 219
_refine_ls_number_reflns 3814
_refine_ls_number_restraints 0
_refine_ls_restrained_S_all 1.039
_refine_ls_R_factor_all 0.0998
_refine_ls_R_factor_gt 0.0598
_refine_ls_shift/su_max 0
_refine_ls_shift/su_mean 0
_refine_ls_structure_factor_coef Fsqd
_refine_ls_weighting_details 'calc w=1/[\s^2^(Fo^2^)+(0.0629P)^2^+1.2874P] where P=(Fo^2^+2Fc^2^)/3'
_refine_ls_weighting_scheme calc
_refine_ls_wR_factor_gt 0.1373
_refine_ls_wR_factor_ref 0.1596
_reflns_number_gt 2532
_reflns_number_total 3814
_reflns_threshold_expression >2sigma(I)
_cod_data_source_file np800043b-file001.cif
_cod_data_source_block TZN
_cod_original_sg_symbol_Hall '-p 2ybc'
_cod_original_sg_symbol_H-M 'P 21/c'
_cod_database_code 1504455

loop_
_symmetry_equiv_pos_as_xyz
'x, y, z'
'-x, y+1/2, -z+1/2'
'-x, -y, -z'
'x, -y-1/2, z-1/2'

loop_
_atom_site_label
_atom_site_type_symbol
_atom_site_fract_x
_atom_site_fract_y
_atom_site_fract_z
_atom_site_U_iso_or_equiv
_atom_site_adp_type
_atom_site_occupancy
_atom_site_symmetry_multiplicity
_atom_site_calc_flag
_atom_site_refinement_flags
C11 C 0.9821(2) 0.52107(18) 0.35478(16) 0.0321(5) Uani 1 1 d .
O11 O 1.0218(2) 0.54167(14) 0.27731(13) 0.0495(5) Uani 1 1 d .
O12 O 0.91504(16) 0.59700(12) 0.39545(11) 0.0336(4) Uani 1 1 d .
C13 C 0.8763(2) 0.57369(18) 0.49258(16) 0.0321(5) Uani 1 1 d .
H13 H 0.8086 0.6277 0.5020 0.039 Uiso 1 1 calc R
C14 C 0.8093(2) 0.4668(2) 0.48716(17) 0.0351(5) Uani 1 1 d .
C15 C 0.8713(2) 0.39002(18) 0.44770(16) 0.0318(5) Uani 1 1 d .
C16 C 0.8427(3) 0.2738(2) 0.4352(2) 0.0465(7) Uani 1 1 d .
H16A H 0.7626 0.2603 0.3790 0.056 Uiso 1 1 calc R
H16B H 0.8286 0.2424 0.5008 0.056 Uiso 1 1 calc R
C17 C 0.9697(3) 0.22998(19) 0.40675(19) 0.0466(7) Uani 1 1 d .
H17A H 0.9496 0.1649 0.3646 0.056 Uiso 1 1 calc R
H17B H 1.0390 0.2139 0.4702 0.056 Uiso 1 1 calc R
C18 C 1.0169(3) 0.31886(19) 0.34340(17) 0.0375(5) Uani 1 1 d .
H18 H 1.1137 0.3092 0.3422 0.045 Uiso 1 1 calc R
C19 C 0.9989(2) 0.41609(16) 0.41073(16) 0.0276(5) Uani 1 1 d .
C110 C 0.9315(3) 0.3207(2) 0.23287(18) 0.0447(6) Uani 1 1 d .
H10A H 0.9390 0.2527 0.1991 0.067 Uiso 1 1 calc R
H10B H 0.9630 0.3772 0.1933 0.067 Uiso 1 1 calc R
H10C H 0.8375 0.3335 0.2351 0.067 Uiso 1 1 calc R
C111 C 0.6869(3) 0.4560(3) 0.5313(2) 0.0582(8) Uani 1 1 d .
H11A H 0.6165 0.5030 0.4938 0.087 Uiso 1 1 calc R
H11B H 0.7090 0.4752 0.6052 0.087 Uiso 1 1 calc R
H11C H 0.6552 0.3829 0.5238 0.087 Uiso 1 1 calc R
C21 C 0.5267(2) 0.85341(17) 0.48049(17) 0.0316(5) Uani 1 1 d .
O21 O 0.58607(19) 0.77816(13) 0.45797(13) 0.0456(5) Uani 1 1 d .
O22 O 0.41740(16) 0.88898(12) 0.41008(11) 0.0338(4) Uani 1 1 d .
C23 C 0.3546(2) 0.98520(18) 0.43475(17) 0.0324(5) Uani 1 1 d .
H23 H 0.2649 0.9904 0.3858 0.039 Uiso 1 1 calc R
C24 C 0.3307(2) 0.97956(18) 0.54422(18) 0.0337(5) Uani 1 1 d .
C25 C 0.4326(2) 0.94432(17) 0.61540(16) 0.0297(5) Uani 1 1 d .
C26 C 0.4529(3) 0.93408(19) 0.73184(18) 0.0403(6) Uani 1 1 d .
H26A H 0.3984 0.8756 0.7506 0.048 Uiso 1 1 calc R
H26B H 0.4287 1.0004 0.7631 0.048 Uiso 1 1 calc R
C27 C 0.6021(3) 0.9110(2) 0.76769(17) 0.0418(6) Uani 1 1 d .
H27A H 0.6202 0.8689 0.8326 0.050 Uiso 1 1 calc R
H27B H 0.6545 0.9773 0.7800 0.050 Uiso 1 1 calc R
C28 C 0.6377(2) 0.84836(19) 0.67801(17) 0.0348(5) Uani 1 1 d .
H28 H 0.7365 0.8516 0.6819 0.042 Uiso 1 1 calc R
C29 C 0.5609(2) 0.91289(16) 0.58304(15) 0.0268(5) Uani 1 1 d .
C210 C 0.5923(3) 0.73337(19) 0.68072(19) 0.0404(6) Uani 1 1 d .
H10D H 0.4949 0.7310 0.6741 0.061 Uiso 1 1 calc R
H10E H 0.6370 0.7011 0.7469 0.061 Uiso 1 1 calc R
H10F H 0.6159 0.6944 0.6230 0.061 Uiso 1 1 calc R
C211 C 0.1998(3) 1.0208(2) 0.5631(2) 0.0519(7) Uani 1 1 d .
H11D H 0.1976 1.0978 0.5562 0.078 Uiso 1 1 calc R
H11E H 0.1913 1.0013 0.6334 0.078 Uiso 1 1 calc R
H11F H 0.1253 0.9901 0.5119 0.078 Uiso 1 1 calc R

loop_
_atom_site_aniso_label
_atom_site_aniso_U_11
_atom_site_aniso_U_22
_atom_site_aniso_U_33
_atom_site_aniso_U_23
_atom_site_aniso_U_13
_atom_site_aniso_U_12
C11 0.0416(13) 0.0342(12) 0.0211(10) 0.0009(9) 0.0084(9) 0.0018(10)
O11 0.0863(14) 0.0415(10) 0.0268(9) 0.0038(7) 0.0255(9) -0.0027(9)
O12 0.0460(9) 0.0323(8) 0.0214(7) 0.0037(6) 0.0054(7) 0.0094(7)
C13 0.0333(12) 0.0399(13) 0.0239(11) -0.0007(9) 0.0077(9) 0.0091(10)
C14 0.0320(12) 0.0472(14) 0.0274(11) -0.0042(10) 0.0092(9) -0.0028(10)
C15 0.0364(12) 0.0361(12) 0.0220(10) 0.0008(9) 0.0046(9) -0.0040(10)
C16 0.0683(18) 0.0395(14) 0.0319(13) -0.0011(11) 0.0112(12) -0.0170(13)
C17 0.0758(19) 0.0290(13) 0.0318(13) -0.0021(10) 0.0048(12) 0.0030(12)
C18 0.0487(14) 0.0383(13) 0.0257(11) -0.0037(10) 0.0084(10) 0.0088(11)
C19 0.0342(12) 0.0277(11) 0.0220(10) 0.0000(8) 0.0086(9) 0.0030(9)
C110 0.0649(17) 0.0416(14) 0.0258(12) -0.0041(10) 0.0058(11) 0.0087(12)
C111 0.0394(15) 0.086(2) 0.0550(17) -0.0145(16) 0.0231(13) -0.0122(14)
C21 0.0424(13) 0.0275(11) 0.0269(11) 0.0013(9) 0.0118(10) -0.0027(10)
O21 0.0708(13) 0.0323(9) 0.0388(10) -0.0013(7) 0.0228(9) 0.0102(8)
O22 0.0475(9) 0.0290(8) 0.0221(7) -0.0019(6) 0.0015(7) -0.0040(7)
C23 0.0311(12) 0.0328(12) 0.0312(11) 0.0032(9) 0.0024(9) -0.0033(9)
C24 0.0336(12) 0.0325(12) 0.0372(12) 0.0056(10) 0.0126(10) -0.0009(9)
C25 0.0388(12) 0.0268(11) 0.0257(11) 0.0008(9) 0.0118(9) -0.0005(9)
C26 0.0658(17) 0.0323(12) 0.0273(12) -0.0010(10) 0.0201(11) -0.0004(12)
C27 0.0613(16) 0.0376(13) 0.0226(11) 0.0047(10) 0.0003(11) -0.0064(12)
C28 0.0360(12) 0.0365(12) 0.0292(12) 0.0061(10) 0.0011(9) 0.0015(10)
C29 0.0321(11) 0.0268(11) 0.0209(10) 0.0009(8) 0.0049(8) -0.0009(8)
C210 0.0505(15) 0.0323(12) 0.0379(13) 0.0068(10) 0.0088(11) 0.0039(11)
C211 0.0430(15) 0.0475(16) 0.072(2) 0.0183(14) 0.0281(14) 0.0096(12)

loop_
_atom_type_symbol
_atom_type_description
_atom_type_scat_dispersion_real
_atom_type_scat_dispersion_imag
_atom_type_scat_source
C C 0.0033 0.0016 'International Tables Vol C Tables 4.2.6.8 and 6.1.1.4'
H H 0 0 'International Tables Vol C Tables 4.2.6.8 and 6.1.1.4'
O O 0.0106 0.006 'International Tables Vol C Tables 4.2.6.8 and 6.1.1.4'

loop_
_geom_angle_atom_site_label_1
_geom_angle_atom_site_label_2
_geom_angle_atom_site_label_3
_geom_angle
_geom_angle_site_symmetry_1
_geom_angle_site_symmetry_3
O11 C11 O12 118.2(2) . .
O11 C11 C19 125.4(2) . .
O12 C11 C19 116.42(18) . .
C11 O12 C13 117.53(16) . .
O12 C13 C14 110.44(17) . .
O12 C13 C19 111.24(17) . 3_766
C14 C13 C19 112.62(18) . 3_766
O12 C13 H13 107.4 . .
C14 C13 H13 107.4 . .
C19 C13 H13 107.4 3_766 .
C15 C14 C111 126.6(2) . .
C15 C14 C13 115.1(2) . .
C111 C14 C13 118.2(2) . .
C14 C15 C16 131.5(2) . .
C14 C15 C19 118.8(2) . .
C16 C15 C19 109.7(2) . .
C15 C16 C17 103.2(2) . .
C15 C16 H16A 111.1 . .
C17 C16 H16A 111.1 . .
C15 C16 H16B 111.1 . .
C17 C16 H16B 111.1 . .
H16A C16 H16B 109.1 . .
C16 C17 C18 104.5(2) . .
C16 C17 H17A 110.9 . .
C18 C17 H17A 110.9 . .
C16 C17 H17B 110.9 . .
C18 C17 H17B 110.9 . .
H17A C17 H17B 108.9 . .
C110 C18 C17 110.3(2) . .
C110 C18 C19 114.70(19) . .
C17 C18 C19 100.41(18) . .
C110 C18 H18 110.3 . .
C17 C18 H18 110.3 . .
C19 C18 H18 110.3 . .
C11 C19 C15 109.40(18) . .
C11 C19 C18 115.80(18) . .
C15 C19 C18 103.13(18) . .
C11 C19 C13 107.61(18) . 3_766
C15 C19 C13 110.62(17) . 3_766
C18 C19 C13 110.22(17) . 3_766
C18 C110 H10A 109.5 . .
C18 C110 H10B 109.5 . .
H10A C110 H10B 109.5 . .
C18 C110 H10C 109.5 . .
H10A C110 H10C 109.5 . .
H10B C110 H10C 109.5 . .
C14 C111 H11A 109.5 . .
C14 C111 H11B 109.5 . .
H11A C111 H11B 109.5 . .
C14 C111 H11C 109.5 . .
H11A C111 H11C 109.5 . .
H11B C111 H11C 109.5 . .
O21 C21 O22 118.5(2) . .
O21 C21 C29 125.7(2) . .
O22 C21 C29 115.79(19) . .
C21 O22 C23 117.62(16) . .
O22 C23 C24 110.20(18) . .
O22 C23 C29 111.55(17) . 3_676
C24 C23 C29 112.45(18) . 3_676
O22 C23 H23 107.5 . .
C24 C23 H23 107.5 . .
C29 C23 H23 107.5 3_676 .
C25 C24 C211 126.3(2) . .
C25 C24 C23 115.2(2) . .
C211 C24 C23 118.3(2) . .
C24 C25 C26 131.6(2) . .
C24 C25 C29 119.07(19) . .
C26 C25 C29 109.17(19) . .
C25 C26 C27 103.72(19) . .
C25 C26 H26A 111.0 . .
C27 C26 H26A 111.0 . .
C25 C26 H26B 111.0 . .
C27 C26 H26B 111.0 . .
H26A C26 H26B 109.0 . .
C26 C27 C28 104.54(19) . .
C26 C27 H27A 110.8 . .
C28 C27 H27A 110.8 . .
C26 C27 H27B 110.8 . .
C28 C27 H27B 110.8 . .
H27A C27 H27B 108.9 . .
C27 C28 C210 110.5(2) . .
C27 C28 C29 100.63(18) . .
C210 C28 C29 114.63(19) . .
C27 C28 H28 110.2 . .
C210 C28 H28 110.2 . .
C29 C28 H28 110.2 . .
C25 C29 C21 109.61(18) . .
C25 C29 C28 103.12(17) . .
C21 C29 C28 115.54(18) . .
C25 C29 C23 110.88(17) . 3_676
C21 C29 C23 107.28(17) . 3_676
C28 C29 C23 110.41(17) . 3_676
C28 C210 H10D 109.5 . .
C28 C210 H10E 109.5 . .
H10D C210 H10E 109.5 . .
C28 C210 H10F 109.5 . .
H10D C210 H10F 109.5 . .
H10E C210 H10F 109.5 . .
C24 C211 H11D 109.5 . .
C24 C211 H11E 109.5 . .
H11D C211 H11E 109.5 . .
C24 C211 H11F 109.5 . .
H11D C211 H11F 109.5 . .
H11E C211 H11F 109.5 . .

loop_
_geom_bond_atom_site_label_1
_geom_bond_atom_site_label_2
_geom_bond_distance
_geom_bond_site_symmetry_2
C11 O11 1.206(3) .
C11 O12 1.357(3) .
C11 C19 1.512(3) .
O12 C13 1.449(3) .
C13 C14 1.512(3) .
C13 C19 1.597(3) 3_766
C13 H13 1.0000 .
C14 C15 1.327(3) .
C14 C111 1.495(3) .
C15 C16 1.503(3) .
C15 C19 1.524(3) .
C16 C17 1.531(4) .
C16 H16A 0.9900 .
C16 H16B 0.9900 .
C17 C18 1.540(4) .
C17 H17A 0.9900 .
C17 H17B 0.9900 .
C18 C110 1.524(3) .
C18 C19 1.552(3) .
C18 H18 1.0000 .
C19 C13 1.597(3) 3_766
C110 H10A 0.9800 .
C110 H10B 0.9800 .
C110 H10C 0.9800 .
C111 H11A 0.9800 .
C111 H11B 0.9800 .
C111 H11C 0.9800 .
C21 O21 1.201(3) .
C21 O22 1.362(3) .
C21 C29 1.518(3) .
O22 C23 1.447(3) .
C23 C24 1.515(3) .
C23 C29 1.599(3) 3_676
C23 H23 1.0000 .
C24 C25 1.316(3) .
C24 C211 1.506(3) .
C25 C26 1.507(3) .
C25 C29 1.517(3) .
C26 C27 1.522(4) .
C26 H26A 0.9900 .
C26 H26B 0.9900 .
C27 C28 1.531(3) .
C27 H27A 0.9900 .
C27 H27B 0.9900 .
C28 C210 1.532(3) .
C28 C29 1.555(3) .
C28 H28 1.0000 .
C29 C23 1.599(3) 3_676
C210 H10D 0.9800 .
C210 H10E 0.9800 .
C210 H10F 0.9800 .
C211 H11D 0.9800 .
C211 H11E 0.9800 .
C211 H11F 0.9800 .
